data_4073453
loop_
_publ_author_name
'Zhang, Jun'
'Lin, Yue-Jian'
'Jin, Guo-Xin'

_publ_section_title
;
 Synthesis, Characterization, and Ethylene Polymerization of Group IV
 Metal Complexes with Mono-Cp and Tridentate Aryloxide or Arylsulfide
 Ligands
;
_journal_issue 16
_journal_name_full Organometallics
_journal_page_first 4042
_journal_paper_doi 10.1021/om700338y
_journal_volume 26
_journal_year 2007
_chemical_formula_sum 'C23 H24 Cl N O S Ti'
_chemical_formula_weight 445.84
_chemical_name_systematic
; 
 ? 
;
_space_group_IT_number 33
_symmetry_cell_setting orthorhombic
_symmetry_space_group_name_Hall 'P 2c -2n'
_symmetry_space_group_name_H-M 'P n a 21'
_atom_sites_solution_hydrogens geom
_atom_sites_solution_primary direct
_atom_sites_solution_secondary difmap
_audit_creation_method SHELXL-97
_cell_angle_alpha 90.00
_cell_angle_beta 90.00
_cell_angle_gamma 90.00
_cell_formula_units_Z 4
_cell_length_a 22.415(11)
_cell_length_b 13.398(6)
_cell_length_c 7.215(4)
_cell_measurement_reflns_used 613
_cell_measurement_temperature 293(2)
_cell_measurement_theta_max 18.486
_cell_measurement_theta_min 2.369
_cell_volume 2166.8(19)
_computing_cell_refinement 'Bruker SMART'
_computing_data_collection 'Bruker SMART'
_computing_data_reduction 'Bruker SHELXTL'
_computing_molecular_graphics 'Bruker SHELXTL'
_computing_publication_material 'Bruker SHELXTL'
_computing_structure_refinement 'SHELXL-97 (Sheldrick, 1997)'
_computing_structure_solution 'SHELXS-97 (Sheldrick, 1990)'
_diffrn_ambient_temperature 293(2)
_diffrn_measured_fraction_theta_full 0.961
_diffrn_measured_fraction_theta_max 0.961
_diffrn_measurement_device_type 'CCD area detector'
_diffrn_measurement_method 'phi and omega scans'
_diffrn_radiation_monochromator graphite
_diffrn_radiation_source 'fine-focus sealed tube'
_diffrn_radiation_type MoK\a
_diffrn_radiation_wavelength 0.71073
_diffrn_reflns_av_R_equivalents 0.1033
_diffrn_reflns_av_sigmaI/netI 0.1884
_diffrn_reflns_limit_h_max 25
_diffrn_reflns_limit_h_min -28
_diffrn_reflns_limit_k_max 16
_diffrn_reflns_limit_k_min -15
_diffrn_reflns_limit_l_max 6
_diffrn_reflns_limit_l_min -9
_diffrn_reflns_number 10204
_diffrn_reflns_theta_full 27.56
_diffrn_reflns_theta_max 27.56
_diffrn_reflns_theta_min 1.77
_exptl_absorpt_coefficient_mu 0.314
_exptl_absorpt_correction_T_max 0.9814
_exptl_absorpt_correction_T_min 0.9693
_exptl_absorpt_correction_type none
_exptl_absorpt_process_details sadabs
_exptl_crystal_density_diffrn 1.366
_exptl_crystal_density_method 'not measured'
_exptl_crystal_F_000 464
_exptl_crystal_size_max 0.10
_exptl_crystal_size_mid 0.08
_exptl_crystal_size_min 0.06
_refine_diff_density_max 0.514
_refine_diff_density_min -0.306
_refine_diff_density_rms 0.059
_refine_ls_abs_structure_details 'Flack H D (1983), Acta Cryst. A39, 876-881'
_refine_ls_abs_structure_Flack 0.61(5)
_refine_ls_extinction_method none
_refine_ls_goodness_of_fit_ref 0.805
_refine_ls_hydrogen_treatment constr
_refine_ls_matrix_type full
_refine_ls_number_parameters 257
_refine_ls_number_reflns 3768
_refine_ls_number_restraints 1
_refine_ls_restrained_S_all 0.805
_refine_ls_R_factor_all 0.1402
_refine_ls_R_factor_gt 0.0539
_refine_ls_shift/su_max 0.000
_refine_ls_shift/su_mean 0.000
_refine_ls_structure_factor_coef Fsqd
_refine_ls_weighting_details 'calc w=1/[\s^2^(Fo^2^)+(0.0335P)^2^+0.0000P] where P=(Fo^2^+2Fc^2^)/3'
_refine_ls_weighting_scheme calc
_refine_ls_wR_factor_gt 0.0855
_refine_ls_wR_factor_ref 0.1002
_reflns_number_gt 1793
_reflns_number_total 3768
_reflns_threshold_expression >2sigma(I)
_cod_data_source_file om700338y-file002.cif
_cod_data_source_block f60707b
_cod_depositor_comments
;
The following automatic conversions were performed:

'_symmetry_cell_setting' value 'Orthorhombic' changed to
'orthorhombic' according to
/home/saulius/struct/CIF-dictionaries/cif_core.dic dictionary named
'cif_core.dic' version 2.4.1 from 2010-06-29.

Automatic conversion script
Id: cif_fix_values 1715 2011-07-08 13:25:40Z adriana 
;
_cod_original_cell_volume 2166.9(18)
_cod_original_sg_symbol_H-M Pna2(1)
_cod_database_code 4073453

loop_
_symmetry_equiv_pos_as_xyz
'x, y, z'
'-x, -y, z+1/2'
'x+1/2, -y+1/2, z'
'-x+1/2, y+1/2, z+1/2'

loop_
_atom_site_label
_atom_site_type_symbol
_atom_site_fract_x
_atom_site_fract_y
_atom_site_fract_z
_atom_site_U_iso_or_equiv
_atom_site_adp_type
_atom_site_occupancy
_atom_site_symmetry_multiplicity
_atom_site_calc_flag
_atom_site_refinement_flags
Ti1 Ti 0.32112(4) 0.49089(7) 0.08611(17) 0.0378(3) Uani 1 1 d .
S1 S 0.26968(8) 0.61545(11) 0.2760(2) 0.0462(5) Uani 1 1 d .
Cl1 Cl 0.38491(7) 0.62750(10) 0.0345(2) 0.0489(5) Uani 1 1 d .
O1 O 0.38657(17) 0.4100(2) 0.1410(5) 0.0365(10) Uani 1 1 d .
N1 N 0.2810(2) 0.4027(3) 0.3084(7) 0.0369(14) Uani 1 1 d .
C1 C 0.2135(3) 0.5387(4) 0.3685(8) 0.0389(16) Uani 1 1 d .
C2 C 0.1604(3) 0.5759(4) 0.4503(9) 0.0470(18) Uani 1 1 d .
H2 H 0.1537 0.6444 0.4550 0.056 Uiso 1 1 calc R
C3 C 0.1187(3) 0.5110(5) 0.5228(8) 0.0523(18) Uani 1 1 d .
H3 H 0.0838 0.5369 0.5727 0.063 Uiso 1 1 calc R
C4 C 0.1270(3) 0.4090(4) 0.5240(9) 0.0500(17) Uani 1 1 d .
H4 H 0.0982 0.3667 0.5734 0.060 Uiso 1 1 calc R
C5 C 0.1802(3) 0.3706(4) 0.4483(9) 0.0484(18) Uani 1 1 d .
H5 H 0.1867 0.3021 0.4462 0.058 Uiso 1 1 calc R
C6 C 0.2229(3) 0.4350(4) 0.3769(8) 0.0386(16) Uani 1 1 d .
C7 C 0.3054(3) 0.3262(4) 0.3893(8) 0.0364(16) Uani 1 1 d .
H7 H 0.2829 0.2965 0.4824 0.044 Uiso 1 1 calc R
C8 C 0.3625(3) 0.2814(4) 0.3539(8) 0.0326(15) Uani 1 1 d .
C9 C 0.3794(3) 0.1958(4) 0.4552(7) 0.0347(16) Uani 1 1 d .
H9 H 0.3532 0.1695 0.5422 0.042 Uiso 1 1 calc R
C10 C 0.4336(3) 0.1506(4) 0.4282(9) 0.0381(16) Uani 1 1 d .
C11 C 0.4733(3) 0.1949(4) 0.2989(8) 0.0359(15) Uani 1 1 d .
H11 H 0.5105 0.1654 0.2829 0.043 Uiso 1 1 calc R
C12 C 0.4600(3) 0.2805(4) 0.1932(8) 0.0314(14) Uani 1 1 d .
C13 C 0.4042(3) 0.3248(4) 0.2249(8) 0.0315(15) Uani 1 1 d .
C14 C 0.4523(3) 0.0569(4) 0.5284(9) 0.059(2) Uani 1 1 d .
H14A H 0.4178 0.0245 0.5791 0.089 Uiso 1 1 calc R
H14B H 0.4793 0.0738 0.6267 0.089 Uiso 1 1 calc R
H14C H 0.4718 0.0126 0.4430 0.089 Uiso 1 1 calc R
C15 C 0.5047(2) 0.3209(4) 0.0415(8) 0.0363(14) Uani 1 1 d .
C16 C 0.5636(2) 0.2613(4) 0.0375(10) 0.0568(19) Uani 1 1 d .
H16A H 0.5550 0.1914 0.0244 0.085 Uiso 1 1 calc R
H16B H 0.5850 0.2722 0.1510 0.085 Uiso 1 1 calc R
H16C H 0.5875 0.2831 -0.0652 0.085 Uiso 1 1 calc R
C17 C 0.4747(3) 0.3104(5) -0.1490(9) 0.059(2) Uani 1 1 d .
H17A H 0.5020 0.3310 -0.2440 0.088 Uiso 1 1 calc R
H17B H 0.4396 0.3516 -0.1532 0.088 Uiso 1 1 calc R
H17C H 0.4636 0.2420 -0.1687 0.088 Uiso 1 1 calc R
C18 C 0.5211(3) 0.4317(4) 0.0835(10) 0.0568(18) Uani 1 1 d .
H18A H 0.5345 0.4373 0.2094 0.085 Uiso 1 1 calc R
H18B H 0.4866 0.4731 0.0657 0.085 Uiso 1 1 calc R
H18C H 0.5523 0.4528 0.0012 0.085 Uiso 1 1 calc R
C19 C 0.2700(5) 0.5379(5) -0.1937(12) 0.079(3) Uani 1 1 d .
H19 H 0.2659 0.6050 -0.2249 0.095 Uiso 1 1 calc R
C20 C 0.3177(4) 0.4738(7) -0.2409(10) 0.079(2) Uani 1 1 d .
H20 H 0.3516 0.4910 -0.3077 0.094 Uiso 1 1 calc R
C21 C 0.3045(4) 0.3814(6) -0.1699(12) 0.073(2) Uani 1 1 d .
H21 H 0.3279 0.3245 -0.1829 0.088 Uiso 1 1 calc R
C22 C 0.2518(4) 0.3862(6) -0.0776(11) 0.068(2) Uani 1 1 d .
H22 H 0.2335 0.3337 -0.0155 0.082 Uiso 1 1 calc R
C23 C 0.2304(4) 0.4802(8) -0.0910(13) 0.080(3) Uani 1 1 d .
H23 H 0.1948 0.5027 -0.0398 0.096 Uiso 1 1 calc R

loop_
_atom_site_aniso_label
_atom_site_aniso_U_11
_atom_site_aniso_U_22
_atom_site_aniso_U_33
_atom_site_aniso_U_23
_atom_site_aniso_U_13
_atom_site_aniso_U_12
Ti1 0.0448(6) 0.0276(5) 0.0409(6) -0.0004(6) -0.0054(7) 0.0021(5)
S1 0.0572(12) 0.0308(8) 0.0506(12) -0.0051(9) -0.0001(10) 0.0028(8)
Cl1 0.0587(12) 0.0331(8) 0.0550(11) 0.0037(8) 0.0010(10) -0.0056(8)
O1 0.045(3) 0.0277(19) 0.037(3) 0.0044(18) 0.000(2) 0.0033(19)
N1 0.039(3) 0.023(2) 0.049(4) -0.004(3) -0.008(3) 0.003(2)
C1 0.038(4) 0.040(3) 0.039(4) -0.004(3) -0.008(3) 0.005(3)
C2 0.053(5) 0.034(4) 0.054(5) -0.004(3) -0.007(4) 0.010(3)
C3 0.040(4) 0.063(4) 0.054(5) -0.013(4) 0.002(3) 0.016(4)
C4 0.039(4) 0.049(4) 0.062(5) -0.001(4) 0.010(4) -0.003(3)
C5 0.036(4) 0.043(4) 0.066(5) -0.005(3) -0.004(4) 0.003(4)
C6 0.036(4) 0.039(4) 0.040(4) -0.001(3) -0.012(3) 0.004(3)
C7 0.039(4) 0.030(3) 0.039(4) -0.002(3) 0.000(3) -0.006(3)
C8 0.034(4) 0.026(3) 0.038(4) -0.002(3) -0.004(3) 0.004(3)
C9 0.036(4) 0.033(3) 0.034(4) 0.003(3) 0.002(3) -0.002(3)
C10 0.046(4) 0.029(3) 0.039(4) 0.005(3) -0.009(4) 0.001(3)
C11 0.036(4) 0.036(3) 0.035(4) -0.002(3) -0.002(3) 0.008(3)
C12 0.038(4) 0.031(3) 0.026(3) -0.010(3) -0.003(3) 0.004(3)
C13 0.046(4) 0.025(3) 0.024(4) -0.013(3) -0.001(3) 0.000(3)
C14 0.056(5) 0.040(4) 0.083(6) 0.017(4) 0.006(4) 0.016(3)
C15 0.034(4) 0.044(3) 0.030(4) -0.007(3) -0.002(3) 0.002(3)
C16 0.046(4) 0.064(4) 0.061(5) 0.009(4) 0.011(4) 0.007(3)
C17 0.057(5) 0.074(4) 0.045(5) -0.002(4) 0.011(4) -0.007(4)
C18 0.054(4) 0.043(3) 0.074(5) 0.014(4) 0.004(4) -0.009(3)
C19 0.135(9) 0.053(5) 0.051(6) 0.001(5) -0.035(6) 0.004(6)
C20 0.083(7) 0.108(7) 0.045(5) -0.007(5) 0.005(5) -0.034(6)
C21 0.087(7) 0.062(5) 0.069(6) -0.039(5) -0.016(5) 0.022(5)
C22 0.083(7) 0.070(6) 0.052(6) -0.006(5) -0.012(5) -0.025(5)
C23 0.069(6) 0.107(7) 0.066(6) -0.045(6) -0.028(5) 0.029(6)

loop_
_atom_type_symbol
_atom_type_description
_atom_type_scat_dispersion_real
_atom_type_scat_dispersion_imag
_atom_type_scat_source
C C 0.0033 0.0016 'International Tables Vol C Tables 4.2.6.8 and 6.1.1.4'
H H 0.0000 0.0000 'International Tables Vol C Tables 4.2.6.8 and 6.1.1.4'
N N 0.0061 0.0033 'International Tables Vol C Tables 4.2.6.8 and 6.1.1.4'
O O 0.0106 0.0060 'International Tables Vol C Tables 4.2.6.8 and 6.1.1.4'
S S 0.1246 0.1234 'International Tables Vol C Tables 4.2.6.8 and 6.1.1.4'
Cl Cl 0.1484 0.1585 'International Tables Vol C Tables 4.2.6.8 and 6.1.1.4'
Ti Ti 0.2776 0.4457 'International Tables Vol C Tables 4.2.6.8 and 6.1.1.4'

loop_
_geom_angle_atom_site_label_1
_geom_angle_atom_site_label_2
_geom_angle_atom_site_label_3
_geom_angle
O1 Ti1 N1 81.59(18)
O1 Ti1 Cl1 90.43(12)
N1 Ti1 Cl1 141.88(13)
O1 Ti1 C20 100.4(3)
N1 Ti1 C20 131.6(2)
Cl1 Ti1 C20 86.4(2)
O1 Ti1 C21 86.0(2)
N1 Ti1 C21 99.9(3)
Cl1 Ti1 C21 116.8(3)
C20 Ti1 C21 33.5(2)
O1 Ti1 C22 105.9(3)
N1 Ti1 C22 77.3(2)
Cl1 Ti1 C22 140.3(2)
C20 Ti1 C22 55.5(3)
C21 Ti1 C22 32.9(2)
O1 Ti1 C19 134.8(3)
N1 Ti1 C19 124.2(3)
Cl1 Ti1 C19 87.3(2)
C20 Ti1 C19 34.4(3)
C21 Ti1 C19 55.8(2)
C22 Ti1 C19 55.4(3)
O1 Ti1 C23 137.9(2)
N1 Ti1 C23 90.6(3)
Cl1 Ti1 C23 118.4(3)
C20 Ti1 C23 55.8(3)
C21 Ti1 C23 54.6(3)
C22 Ti1 C23 32.6(2)
C19 Ti1 C23 33.6(2)
O1 Ti1 S1 130.34(14)
N1 Ti1 S1 76.35(13)
Cl1 Ti1 S1 81.05(7)
C20 Ti1 S1 127.4(3)
C21 Ti1 S1 141.1(2)
C22 Ti1 S1 111.6(3)
C19 Ti1 S1 93.8(2)
C23 Ti1 S1 86.6(2)
C1 S1 Ti1 98.7(2)
C13 O1 Ti1 144.7(4)
C7 N1 C6 117.1(5)
C7 N1 Ti1 125.7(4)
C6 N1 Ti1 117.1(3)
C6 C1 C2 117.1(6)
C6 C1 S1 119.1(5)
C2 C1 S1 123.6(5)
C3 C2 C1 120.2(6)
C4 C3 C2 122.4(6)
C3 C4 C5 118.3(6)
C6 C5 C4 120.1(6)
C5 C6 C1 121.8(6)
C5 C6 N1 123.9(5)
C1 C6 N1 114.3(5)
N1 C7 C8 128.6(6)
C9 C8 C7 119.1(5)
C9 C8 C13 119.3(5)
C7 C8 C13 121.6(5)
C10 C9 C8 121.5(5)
C9 C10 C11 117.7(5)
C9 C10 C14 123.1(6)
C11 C10 C14 119.2(5)
C12 C11 C10 124.3(5)
C13 C12 C11 116.4(5)
C13 C12 C15 122.2(5)
C11 C12 C15 121.4(5)
O1 C13 C12 123.1(5)
O1 C13 C8 116.1(5)
C12 C13 C8 120.8(5)
C17 C15 C16 108.1(5)
C17 C15 C18 111.4(5)
C16 C15 C18 107.1(4)
C17 C15 C12 108.1(4)
C16 C15 C12 112.2(5)
C18 C15 C12 110.0(5)
C23 C19 C20 105.8(7)
C23 C19 Ti1 73.2(5)
C20 C19 Ti1 71.5(5)
C21 C20 C19 107.3(8)
C21 C20 Ti1 73.9(5)
C19 C20 Ti1 74.1(4)
C22 C21 C20 109.1(7)
C22 C21 Ti1 74.1(4)
C20 C21 Ti1 72.6(4)
C23 C22 C21 108.6(8)
C23 C22 Ti1 73.8(5)
C21 C22 Ti1 72.9(4)
C22 C23 C19 109.3(8)
C22 C23 Ti1 73.6(5)
C19 C23 Ti1 73.2(5)

loop_
_geom_bond_atom_site_label_1
_geom_bond_atom_site_label_2
_geom_bond_distance
Ti1 O1 1.866(4)
Ti1 N1 2.185(5)
Ti1 Cl1 2.3522(18)
Ti1 C20 2.372(7)
Ti1 C21 2.388(7)
Ti1 C22 2.403(7)
Ti1 C19 2.406(8)
Ti1 C23 2.406(7)
Ti1 S1 2.448(2)
S1 C1 1.758(6)
O1 C13 1.351(6)
N1 C7 1.300(6)
N1 C6 1.460(7)
C1 C6 1.407(7)
C1 C2 1.418(8)
C2 C3 1.380(8)
C3 C4 1.379(7)
C4 C5 1.408(8)
C5 C6 1.387(8)
C7 C8 1.438(7)
C8 C9 1.411(7)
C8 C13 1.442(8)
C9 C10 1.371(7)
C10 C11 1.419(8)
C10 C14 1.509(7)
C11 C12 1.410(7)
C12 C13 1.403(7)
C12 C15 1.579(8)
C15 C17 1.536(8)
C15 C16 1.545(7)
C15 C18 1.559(7)
C19 C23 1.392(10)
C19 C20 1.413(11)
C20 C21 1.372(9)
C21 C22 1.358(9)
C22 C23 1.350(10)
